data_7040073
loop_
_publ_author_name
'Shin, Jong Won'
'Jeong, Ah Rim'
'Lee, Sun Young'
'Kim, Cheal'
'Hayami, Shinya'
'Min, Kil Sik'

_publ_section_title
;
 Trinuclear nickel and cobalt complexes containing unsymmetrical tripodal
 tetradentate ligands: syntheses, structural, magnetic, and catalytic
 properties.
;
_journal_issue 36
_journal_name_full 'Dalton transactions (Cambridge, England : 2003)'
_journal_page_first 14089
_journal_page_last 14100
_journal_paper_doi 10.1039/c6dt02701f
_journal_volume 45
_journal_year 2016
_chemical_formula_sum 'C28 H42 Co3 N4 O12'
_chemical_formula_weight 803.45
_chemical_name_systematic
;
 ?
;
_space_group_crystal_system monoclinic
_space_group_IT_number 14
_space_group_name_Hall '-P 2yn'
_space_group_name_H-M_alt 'P 1 21/n 1'
_symmetry_space_group_name_Hall '-P 2yn'
_symmetry_space_group_name_H-M 'P 1 21/n 1'
_atom_sites_solution_hydrogens geom
_audit_creation_method SHELXL-2013
_audit_update_record
;
2016-03-01 deposited with the CCDC.
2016-07-28 downloaded from the CCDC.
;
_cell_angle_alpha 90
_cell_angle_beta 112.781(2)
_cell_angle_gamma 90
_cell_formula_units_Z 2
_cell_length_a 11.6737(12)
_cell_length_b 10.8739(12)
_cell_length_c 13.8627(15)
_cell_measurement_reflns_used 4817
_cell_measurement_temperature 200(2)
_cell_measurement_theta_max 28.30
_cell_measurement_theta_min 2.46
_cell_volume 1622.4(3)
_computing_cell_refinement 'Bruker SMART'
_computing_data_collection 'Bruker SMART'
_computing_data_reduction 'Bruker SAINT'
_computing_molecular_graphics ORTEP
_computing_publication_material WINGX
_computing_structure_refinement 'SHELXL-2013 (Sheldrick, 2013)'
_computing_structure_solution 'SHELXS-2013 (Sheldrick, 2013)'
_diffrn_ambient_temperature 200(2)
_diffrn_measured_fraction_theta_full 0.997
_diffrn_measured_fraction_theta_max 0.993
_diffrn_measurement_device_type 'CCD area detector'
_diffrn_measurement_method 'phi and omega scans'
_diffrn_radiation_type MoK\a
_diffrn_radiation_wavelength 0.71073
_diffrn_reflns_av_R_equivalents 0.0332
_diffrn_reflns_av_unetI/netI 0.0456
_diffrn_reflns_Laue_measured_fraction_full 0.997
_diffrn_reflns_Laue_measured_fraction_max 0.993
_diffrn_reflns_limit_h_max 14
_diffrn_reflns_limit_h_min -15
_diffrn_reflns_limit_k_max 14
_diffrn_reflns_limit_k_min -9
_diffrn_reflns_limit_l_max 18
_diffrn_reflns_limit_l_min -18
_diffrn_reflns_number 11458
_diffrn_reflns_point_group_measured_fraction_full 0.997
_diffrn_reflns_point_group_measured_fraction_max 0.993
_diffrn_reflns_theta_full 25.242
_diffrn_reflns_theta_max 28.318
_diffrn_reflns_theta_min 1.945
_diffrn_source 'sealed tube'
_exptl_absorpt_coefficient_mu 1.584
_exptl_absorpt_correction_T_max 0.642
_exptl_absorpt_correction_T_min 0.618
_exptl_absorpt_correction_type multi-scan
_exptl_absorpt_process_details '(SADABSA; Bruker, ver 2.03.)'
_exptl_crystal_colour purple
_exptl_crystal_density_diffrn 1.645
_exptl_crystal_description block
_exptl_crystal_F_000 830
_exptl_crystal_size_max 0.310
_exptl_crystal_size_mid 0.300
_exptl_crystal_size_min 0.280
_refine_diff_density_max 1.371
_refine_diff_density_min -1.445
_refine_diff_density_rms 0.181
_refine_ls_extinction_method none
_refine_ls_goodness_of_fit_ref 1.149
_refine_ls_hydrogen_treatment constr
_refine_ls_matrix_type full
_refine_ls_number_parameters 216
_refine_ls_number_reflns 4020
_refine_ls_number_restraints 0
_refine_ls_restrained_S_all 1.149
_refine_ls_R_factor_all 0.0965
_refine_ls_R_factor_gt 0.0534
_refine_ls_shift/su_max 0.000
_refine_ls_shift/su_mean 0.000
_refine_ls_structure_factor_coef Fsqd
_refine_ls_weighting_details
;
 w=1/[\s^2^(Fo^2^)+(0.0680P)^2^+7.4910P]
 where P=(Fo^2^+2Fc^2^)/3
;
_refine_ls_weighting_scheme calc
_refine_ls_wR_factor_gt 0.1221
_refine_ls_wR_factor_ref 0.1982
_reflns_Friedel_coverage 0.000
_reflns_number_gt 2699
_reflns_number_total 4020
_reflns_threshold_expression 'I > 2\s(I)'
_cod_data_source_file c6dt02701f2.cif
_cod_data_source_block shelx
_cod_depositor_comments 'Adding full bibliography for 7040072--7040074.cif.'
_cod_database_code 7040073
_shelx_space_group_comment
;
The symmetry employed for this shelxl refinement is uniquely defined
by the following loop, which should always be used as a source of
symmetry information in preference to the above space-group names.
They are only intended as comments.
;
_shelxl_version_number 2013-2

loop_
_space_group_symop_operation_xyz
'x, y, z'
'-x+1/2, y+1/2, -z+1/2'
'-x, -y, -z'
'x-1/2, -y-1/2, z-1/2'

loop_
_atom_site_label
_atom_site_type_symbol
_atom_site_fract_x
_atom_site_fract_y
_atom_site_fract_z
_atom_site_U_iso_or_equiv
_atom_site_adp_type
_atom_site_occupancy
_atom_site_site_symmetry_order
_atom_site_calc_flag
_atom_site_refinement_flags_posn
_atom_site_refinement_flags_adp
_atom_site_refinement_flags_occupancy
Co1 Co 0.84726(7) 0.59649(6) 0.12692(6) 0.0292(2) Uani 1 1 d . . .
Co2 Co 1.0000 0.5000 0.0000 0.0326(3) Uani 1 2 d S . P
N1 N 0.6674(4) 0.6586(4) 0.1058(4) 0.0342(10) Uani 1 1 d . . .
N2 N 0.8706(4) 0.7967(4) 0.1238(3) 0.0306(9) Uani 1 1 d . . .
O1 O 0.8544(4) 0.6084(3) -0.0137(3) 0.0345(8) Uani 1 1 d . . .
O2 O 0.9121(4) 0.6362(4) 0.2914(3) 0.0343(8) Uani 1 1 d . . .
H2O H 0.9736 0.6074 0.2817 0.041 Uiso 1 1 calc R U .
C1 C 0.5752(5) 0.5832(6) 0.1035(5) 0.0376(12) Uani 1 1 d . . .
H1 H 0.5882 0.4969 0.1047 0.045 Uiso 1 1 calc R U .
C2 C 0.4622(6) 0.6262(6) 0.0996(5) 0.0436(14) Uani 1 1 d . . .
H2 H 0.3981 0.5704 0.0961 0.052 Uiso 1 1 calc R U .
C3 C 0.4439(6) 0.7507(7) 0.1007(5) 0.0477(16) Uani 1 1 d . . .
H3 H 0.3677 0.7827 0.0997 0.057 Uiso 1 1 calc R U .
C4 C 0.5383(6) 0.8283(6) 0.1033(5) 0.0443(14) Uani 1 1 d . . .
H4 H 0.5279 0.9149 0.1042 0.053 Uiso 1 1 calc R U .
C5 C 0.6483(5) 0.7792(5) 0.1047(4) 0.0363(12) Uani 1 1 d . . .
C6 C 0.7522(6) 0.8625(5) 0.1030(5) 0.0404(13) Uani 1 1 d . . .
H6A H 0.7254 0.9028 0.0337 0.049 Uiso 1 1 calc R U .
H6B H 0.7668 0.9278 0.1563 0.049 Uiso 1 1 calc R U .
C7 C 0.9146(6) 0.8167(5) 0.0375(5) 0.0389(13) Uani 1 1 d . . .
H7A H 1.0046 0.7992 0.0623 0.047 Uiso 1 1 calc R U .
H7B H 0.9003 0.9032 0.0135 0.047 Uiso 1 1 calc R U .
C8 C 0.8424(6) 0.7308(5) -0.0513(4) 0.0380(13) Uani 1 1 d . . .
H8A H 0.7537 0.7547 -0.0809 0.046 Uiso 1 1 calc R U .
H8B H 0.8747 0.7367 -0.1075 0.046 Uiso 1 1 calc R U .
C9 C 0.9642(5) 0.8273(5) 0.2282(4) 0.0350(12) Uani 1 1 d . . .
H9A H 0.9678 0.9175 0.2385 0.042 Uiso 1 1 calc R U .
H9B H 1.0472 0.7987 0.2340 0.042 Uiso 1 1 calc R U .
C10 C 0.9293(6) 0.7651(5) 0.3114(4) 0.0366(12) Uani 1 1 d . . .
H10A H 0.9958 0.7788 0.3812 0.044 Uiso 1 1 calc R U .
H10B H 0.8517 0.8017 0.3114 0.044 Uiso 1 1 calc R U .
O3 O 0.8137(4) 0.4126(3) 0.1342(3) 0.0326(8) Uani 1 1 d . . .
O4 O 0.8967(4) 0.3508(4) 0.0214(3) 0.0422(10) Uani 1 1 d . . .
O5 O 1.1269(4) 0.5414(4) 0.3397(3) 0.0399(9) Uani 1 1 d . . .
O6 O 1.0466(3) 0.5444(4) 0.1654(3) 0.0347(8) Uani 1 1 d . . .
C11 C 0.8501(5) 0.3306(5) 0.0880(5) 0.0327(12) Uani 1 1 d . . .
C12 C 0.8387(6) 0.1993(5) 0.1155(5) 0.0417(14) Uani 1 1 d . . .
H12A H 0.8482 0.1454 0.0624 0.063 Uiso 1 1 calc R U .
H12B H 0.7568 0.1860 0.1180 0.063 Uiso 1 1 calc R U .
H12C H 0.9036 0.1806 0.1840 0.063 Uiso 1 1 calc R U .
C13 C 1.1363(5) 0.5281(5) 0.2525(5) 0.0351(12) Uani 1 1 d . . .
C14 C 1.2615(7) 0.4945(9) 0.2545(6) 0.068(2) Uani 1 1 d . . .
H14A H 1.3155 0.5671 0.2729 0.102 Uiso 1 1 calc R U .
H14B H 1.2529 0.4647 0.1853 0.102 Uiso 1 1 calc R U .
H14C H 1.2982 0.4297 0.3065 0.102 Uiso 1 1 calc R U .

loop_
_atom_site_aniso_label
_atom_site_aniso_U_11
_atom_site_aniso_U_22
_atom_site_aniso_U_33
_atom_site_aniso_U_23
_atom_site_aniso_U_13
_atom_site_aniso_U_12
Co1 0.0339(4) 0.0229(4) 0.0340(4) -0.0007(3) 0.0166(3) 0.0012(3)
Co2 0.0409(6) 0.0246(5) 0.0383(6) -0.0004(4) 0.0219(5) 0.0029(4)
N1 0.036(2) 0.031(2) 0.039(2) 0.000(2) 0.019(2) 0.004(2)
N2 0.038(2) 0.020(2) 0.036(2) 0.0035(18) 0.018(2) 0.0021(18)
O1 0.044(2) 0.0254(19) 0.036(2) 0.0010(15) 0.0184(17) 0.0068(16)
O2 0.040(2) 0.031(2) 0.037(2) 0.0010(16) 0.0216(17) -0.0008(17)
C1 0.037(3) 0.037(3) 0.041(3) 0.000(2) 0.019(2) 0.000(2)
C2 0.042(3) 0.049(4) 0.042(3) -0.001(3) 0.018(3) -0.003(3)
C3 0.036(3) 0.056(4) 0.053(4) -0.006(3) 0.020(3) 0.009(3)
C4 0.043(3) 0.040(3) 0.050(4) -0.003(3) 0.017(3) 0.013(3)
C5 0.040(3) 0.030(3) 0.039(3) -0.003(2) 0.015(2) 0.002(2)
C6 0.046(3) 0.024(3) 0.053(4) -0.001(3) 0.022(3) 0.002(2)
C7 0.047(3) 0.032(3) 0.044(3) -0.004(2) 0.025(3) -0.003(3)
C8 0.053(3) 0.032(3) 0.029(3) 0.009(2) 0.017(3) 0.006(3)
C9 0.040(3) 0.023(3) 0.043(3) -0.009(2) 0.017(2) -0.007(2)
C10 0.045(3) 0.033(3) 0.036(3) -0.006(2) 0.020(3) 0.004(2)
O3 0.041(2) 0.0195(17) 0.042(2) 0.0000(15) 0.0217(17) -0.0007(15)
O4 0.055(3) 0.033(2) 0.051(2) -0.0022(19) 0.034(2) 0.0031(19)
O5 0.036(2) 0.044(2) 0.039(2) -0.0032(19) 0.0129(17) 0.0003(18)
O6 0.0332(19) 0.039(2) 0.035(2) -0.0027(17) 0.0168(16) 0.0023(17)
C11 0.038(3) 0.016(2) 0.046(3) -0.002(2) 0.018(2) -0.005(2)
C12 0.055(4) 0.031(3) 0.051(3) 0.003(3) 0.033(3) -0.001(3)
C13 0.032(3) 0.033(3) 0.042(3) -0.003(2) 0.017(2) 0.000(2)
C14 0.047(4) 0.097(7) 0.053(4) -0.027(4) 0.012(3) 0.015(4)

loop_
_atom_type_symbol
_atom_type_description
_atom_type_scat_dispersion_real
_atom_type_scat_dispersion_imag
_atom_type_scat_source
C C 0.0033 0.0016 'International Tables Vol C Tables 4.2.6.8 and 6.1.1.4'
H H 0.0000 0.0000 'International Tables Vol C Tables 4.2.6.8 and 6.1.1.4'
N N 0.0061 0.0033 'International Tables Vol C Tables 4.2.6.8 and 6.1.1.4'
Co Co 0.3494 0.9721 'International Tables Vol C Tables 4.2.6.8 and 6.1.1.4'
O O 0.0106 0.0060 'International Tables Vol C Tables 4.2.6.8 and 6.1.1.4'

loop_
_geom_angle_atom_site_label_1
_geom_angle_atom_site_label_2
_geom_angle_atom_site_label_3
_geom_angle
_geom_angle_site_symmetry_1
_geom_angle_site_symmetry_3
O1 Co1 O3 101.17(15) . .
O1 Co1 N1 105.05(17) . .
O3 Co1 N1 96.89(17) . .
O1 Co1 O2 153.63(16) . .
O3 Co1 O2 98.01(15) . .
N1 Co1 O2 90.32(16) . .
O1 Co1 N2 82.15(16) . .
O3 Co1 N2 175.14(16) . .
N1 Co1 N2 78.74(17) . .
O2 Co1 N2 79.99(15) . .
O1 Co1 O6 79.44(15) . .
O3 Co1 O6 86.71(15) . .
N1 Co1 O6 173.49(17) . .
O2 Co1 O6 83.80(14) . .
N2 Co1 O6 97.43(16) . .
O1 Co2 O1 180.00(16) . 3_765
O1 Co2 O4 87.47(16) . .
O1 Co2 O4 92.53(16) 3_765 .
O1 Co2 O4 92.54(16) . 3_765
O1 Co2 O4 87.46(16) 3_765 3_765
O4 Co2 O4 180.0 . 3_765
O1 Co2 O6 99.86(15) . 3_765
O1 Co2 O6 80.14(15) 3_765 3_765
O4 Co2 O6 93.09(15) . 3_765
O4 Co2 O6 86.91(15) 3_765 3_765
O1 Co2 O6 80.14(15) . .
O1 Co2 O6 99.86(15) 3_765 .
O4 Co2 O6 86.91(15) . .
O4 Co2 O6 93.09(15) 3_765 .
O6 Co2 O6 180.0 3_765 .
C5 N1 C1 118.1(5) . .
C5 N1 Co1 118.0(4) . .
C1 N1 Co1 123.5(4) . .
C9 N2 C6 111.3(4) . .
C9 N2 C7 113.6(4) . .
C6 N2 C7 111.0(4) . .
C9 N2 Co1 104.8(3) . .
C6 N2 Co1 111.6(3) . .
C7 N2 Co1 104.2(3) . .
C8 O1 Co1 112.8(3) . .
C8 O1 Co2 122.9(4) . .
Co1 O1 Co2 102.92(17) . .
C10 O2 Co1 111.6(3) . .
C10 O2 H2O 109.5 . .
Co1 O2 H2O 74.2 . .
N1 C1 C2 122.6(6) . .
N1 C1 H1 118.7 . .
C2 C1 H1 118.7 . .
C3 C2 C1 119.0(6) . .
C3 C2 H2 120.5 . .
C1 C2 H2 120.5 . .
C2 C3 C4 118.6(6) . .
C2 C3 H3 120.7 . .
C4 C3 H3 120.7 . .
C3 C4 C5 119.5(6) . .
C3 C4 H4 120.3 . .
C5 C4 H4 120.3 . .
N1 C5 C4 122.1(6) . .
N1 C5 C6 117.1(5) . .
C4 C5 C6 120.7(5) . .
N2 C6 C5 113.5(5) . .
N2 C6 H6A 108.9 . .
C5 C6 H6A 108.9 . .
N2 C6 H6B 108.9 . .
C5 C6 H6B 108.9 . .
H6A C6 H6B 107.7 . .
N2 C7 C8 107.9(5) . .
N2 C7 H7A 110.1 . .
C8 C7 H7A 110.1 . .
N2 C7 H7B 110.1 . .
C8 C7 H7B 110.1 . .
H7A C7 H7B 108.4 . .
O1 C8 C7 109.6(4) . .
O1 C8 H8A 109.7 . .
C7 C8 H8A 109.7 . .
O1 C8 H8B 109.7 . .
C7 C8 H8B 109.7 . .
H8A C8 H8B 108.2 . .
N2 C9 C10 109.2(4) . .
N2 C9 H9A 109.8 . .
C10 C9 H9A 109.8 . .
N2 C9 H9B 109.8 . .
C10 C9 H9B 109.8 . .
H9A C9 H9B 108.3 . .
O2 C10 C9 110.3(4) . .
O2 C10 H10A 109.6 . .
C9 C10 H10A 109.6 . .
O2 C10 H10B 109.6 . .
C9 C10 H10B 109.6 . .
H10A C10 H10B 108.1 . .
C11 O3 Co1 123.7(3) . .
C11 O4 Co2 132.1(4) . .
C13 O6 Co2 138.0(4) . .
C13 O6 Co1 131.2(3) . .
Co2 O6 Co1 89.56(14) . .
O4 C11 O3 125.1(5) . .
O4 C11 C12 117.3(5) . .
O3 C11 C12 117.6(5) . .
C11 C12 H12A 109.5 . .
C11 C12 H12B 109.5 . .
H12A C12 H12B 109.5 . .
C11 C12 H12C 109.5 . .
H12A C12 H12C 109.5 . .
H12B C12 H12C 109.5 . .
O5 C13 O6 123.3(5) . .
O5 C13 C14 117.2(5) . .
O6 C13 C14 119.5(5) . .
C13 C14 H14A 109.5 . .
C13 C14 H14B 109.5 . .
H14A C14 H14B 109.5 . .
C13 C14 H14C 109.5 . .
H14A C14 H14C 109.5 . .
H14B C14 H14C 109.5 . .

loop_
_geom_bond_atom_site_label_1
_geom_bond_atom_site_label_2
_geom_bond_distance
_geom_bond_site_symmetry_2
Co1 O1 1.987(4) .
Co1 O3 2.048(4) .
Co1 N1 2.115(5) .
Co1 O2 2.150(4) .
Co1 N2 2.196(4) .
Co1 O6 2.250(4) .
Co2 O1 2.016(4) .
Co2 O1 2.016(4) 3_765
Co2 O4 2.110(4) .
Co2 O4 2.110(4) 3_765
Co2 O6 2.196(4) 3_765
Co2 O6 2.196(4) .
N1 C5 1.329(7) .
N1 C1 1.344(7) .
N2 C9 1.474(7) .
N2 C6 1.482(7) .
N2 C7 1.488(7) .
O1 C8 1.416(6) .
O2 C10 1.427(7) .
O2 H2O 0.8400 .
C1 C2 1.379(8) .
C1 H1 0.9500 .
C2 C3 1.372(10) .
C2 H2 0.9500 .
C3 C4 1.377(9) .
C3 H3 0.9500 .
C4 C5 1.385(8) .
C4 H4 0.9500 .
C5 C6 1.521(8) .
C6 H6A 0.9900 .
C6 H6B 0.9900 .
C7 C8 1.515(8) .
C7 H7A 0.9900 .
C7 H7B 0.9900 .
C8 H8A 0.9900 .
C8 H8B 0.9900 .
C9 C10 1.523(8) .
C9 H9A 0.9900 .
C9 H9B 0.9900 .
C10 H10A 0.9900 .
C10 H10B 0.9900 .
O3 C11 1.264(6) .
O4 C11 1.259(7) .
O5 C13 1.263(7) .
O6 C13 1.268(7) .
C11 C12 1.497(7) .
C12 H12A 0.9800 .
C12 H12B 0.9800 .
C12 H12C 0.9800 .
C13 C14 1.496(9) .
C14 H14A 0.9800 .
C14 H14B 0.9800 .
C14 H14C 0.9800 .

loop_
_geom_torsion_atom_site_label_1
_geom_torsion_atom_site_label_2
_geom_torsion_atom_site_label_3
_geom_torsion_atom_site_label_4
_geom_torsion
C5 N1 C1 C2 0.4(9)
Co1 N1 C1 C2 173.7(4)
N1 C1 C2 C3 -1.7(9)
C1 C2 C3 C4 1.5(10)
C2 C3 C4 C5 0.0(10)
C1 N1 C5 C4 1.2(9)
Co1 N1 C5 C4 -172.5(4)
C1 N1 C5 C6 -177.7(5)
Co1 N1 C5 C6 8.6(7)
C3 C4 C5 N1 -1.4(10)
C3 C4 C5 C6 177.4(6)
C9 N2 C6 C5 -108.2(5)
C7 N2 C6 C5 124.2(5)
Co1 N2 C6 C5 8.4(6)
N1 C5 C6 N2 -11.4(8)
C4 C5 C6 N2 169.7(5)
C9 N2 C7 C8 153.6(5)
C6 N2 C7 C8 -80.1(6)
Co1 N2 C7 C8 40.2(5)
Co1 O1 C8 C7 40.0(6)
Co2 O1 C8 C7 -84.1(5)
N2 C7 C8 O1 -54.5(6)
C6 N2 C9 C10 72.7(5)
C7 N2 C9 C10 -161.1(4)
Co1 N2 C9 C10 -48.1(5)
Co1 O2 C10 C9 -30.0(5)
N2 C9 C10 O2 53.9(6)
Co2 O4 C11 O3 28.7(9)
Co2 O4 C11 C12 -150.5(4)
Co1 O3 C11 O4 -9.7(8)
Co1 O3 C11 C12 169.4(4)
Co2 O6 C13 O5 -164.1(4)
Co1 O6 C13 O5 -1.0(9)
Co2 O6 C13 C14 17.6(9)
Co1 O6 C13 C14 -179.4(5)
